data_4315126
loop_
_publ_author_name
'Gerrit W. Fester'
'Jana Eckstein'
'Daniela Gerlach'
'J\"org Wagler'
'Erica Brendler'
'Edwin Kroke'

_publ_contact_author
;Wagler, J\"org 
 Institut f\"ur Anorganische Chemie  
 Technische Universit\"at Bergakademie Freiberg
 Leipziger Str. 29 
 09596 Freiberg 
 Bundesrepublik Deutschland
;
_publ_contact_author_fax '03731 39-4058 '
_publ_contact_author_phone '03731 39-3556 '
_publ_section_title
;
 Reactions of Hydridochlorosilanes with 2,2'-Bipyridine and
 1,10-Phenanthroline: Complexation versus Dismutation and
 Metal-Catalyst-Free 1,4-Hydrosilylation
;
_journal_name_full 'Inorganic Chemistry'
_journal_page_first 2667
_journal_page_last 2673
_journal_paper_doi 10.1021/ic901620e
_journal_volume 49
_journal_year 2010
_chemical_formula_moiety 'C13 H12 Cl2 N2 Si'
_chemical_formula_sum 'C13 H12 Cl2 N2 Si'
_chemical_formula_weight 295.24
_chemical_name_systematic
;
 1,4-dihydro-1,10-phenanthrolin-1-yl-methyldichlorosilane
;
_space_group_IT_number 62
_symmetry_cell_setting orthorhombic
_symmetry_space_group_name_Hall '-P 2ac 2n'
_symmetry_space_group_name_H-M 'P n m a'
_atom_sites_solution_hydrogens geom
_atom_sites_solution_primary direct
_atom_sites_solution_secondary difmap
_audit_creation_method SHELXL-97
_cell_angle_alpha 90.00
_cell_angle_beta 90.00
_cell_angle_gamma 90.00
_cell_formula_units_Z 4
_cell_length_a 18.4023(3)
_cell_length_b 6.93200(10)
_cell_length_c 9.9505(2)
_cell_measurement_reflns_used 6136
_cell_measurement_temperature 90(2)
_cell_measurement_theta_max 30.07
_cell_measurement_theta_min 2.33
_cell_volume 1269.33(4)
_computing_cell_refinement 'Bruker SMART'
_computing_data_collection 'Bruker SMART'
_computing_data_reduction 'Bruker SAINT'
_computing_molecular_graphics 'Ortep32 (Farugia)'
_computing_publication_material 'Shelx-97/ciftab(Sheldrick, 1997)'
_computing_structure_refinement 'SHELXL-97 (Sheldrick, 1997)'
_computing_structure_solution 'SHELXS-97 (Sheldrick, 1990)'
_diffrn_ambient_temperature 90(2)
_diffrn_measured_fraction_theta_full 1.000
_diffrn_measured_fraction_theta_max 1.000
_diffrn_measurement_device_type 'CCD area detector'
_diffrn_measurement_method 'phi and omega scans'
_diffrn_radiation_monochromator graphite
_diffrn_radiation_source 'fine-focus sealed tube'
_diffrn_radiation_type MoK\a
_diffrn_radiation_wavelength 0.71073
_diffrn_reflns_av_R_equivalents 0.0300
_diffrn_reflns_av_sigmaI/netI 0.0192
_diffrn_reflns_limit_h_max 24
_diffrn_reflns_limit_h_min -25
_diffrn_reflns_limit_k_max 8
_diffrn_reflns_limit_k_min -9
_diffrn_reflns_limit_l_max 14
_diffrn_reflns_limit_l_min -14
_diffrn_reflns_number 14770
_diffrn_reflns_theta_full 30.00
_diffrn_reflns_theta_max 30.00
_diffrn_reflns_theta_min 2.21
_exptl_absorpt_coefficient_mu 0.587
_exptl_absorpt_correction_T_max 0.9436
_exptl_absorpt_correction_T_min 0.8817
_exptl_absorpt_correction_type multi-scan
_exptl_absorpt_process_details SADABS
_exptl_crystal_colour red
_exptl_crystal_density_diffrn 1.545
_exptl_crystal_density_method 'not measured'
_exptl_crystal_description piece
_exptl_crystal_F_000 608
_exptl_crystal_size_max 0.22
_exptl_crystal_size_mid 0.15
_exptl_crystal_size_min 0.10
_refine_diff_density_max 0.642
_refine_diff_density_min -0.448
_refine_diff_density_rms 0.062
_refine_ls_extinction_method none
_refine_ls_goodness_of_fit_ref 1.075
_refine_ls_hydrogen_treatment constr
_refine_ls_matrix_type full
_refine_ls_number_parameters 119
_refine_ls_number_reflns 1990
_refine_ls_number_restraints 0
_refine_ls_restrained_S_all 1.075
_refine_ls_R_factor_all 0.0388
_refine_ls_R_factor_gt 0.0323
_refine_ls_shift/su_max 0.001
_refine_ls_shift/su_mean 0.000
_refine_ls_structure_factor_coef Fsqd
_refine_ls_weighting_details 'calc w=1/[\s^2^(Fo^2^)+(0.0512P)^2^+0.5596P] where P=(Fo^2^+2Fc^2^)/3'
_refine_ls_weighting_scheme calc
_refine_ls_wR_factor_gt 0.0914
_refine_ls_wR_factor_ref 0.0946
_reflns_number_gt 1720
_reflns_number_total 1990
_reflns_threshold_expression >2sigma(I)
_cod_data_source_file ic901620e_si_002_4.cif
_cod_data_source_block compound_6f
_cod_original_sg_symbol_Hall -P2ac2n
_cod_database_code 4315126

loop_
_symmetry_equiv_pos_as_xyz
'x, y, z'
'-x+1/2, -y, z+1/2'
'-x, y+1/2, -z'
'x+1/2, -y+1/2, -z+1/2'
'-x, -y, -z'
'x-1/2, y, -z-1/2'
'x, -y-1/2, z'
'-x-1/2, y-1/2, z-1/2'

loop_
_atom_site_label
_atom_site_type_symbol
_atom_site_fract_x
_atom_site_fract_y
_atom_site_fract_z
_atom_site_U_iso_or_equiv
_atom_site_adp_type
_atom_site_occupancy
_atom_site_symmetry_multiplicity
_atom_site_calc_flag
_atom_site_refinement_flags
_atom_site_disorder_assembly
_atom_site_disorder_group
Cl1 Cl 0.17248(3) 0.2500 0.49133(5) 0.02967(15) Uani 1 2 d S A .
Cl2 Cl 0.20084(19) -0.0011(4) 0.7393(3) 0.0237(3) Uani 0.50 1 d P A 1
C13 C 0.2003(8) 0.019(2) 0.7314(16) 0.0237(3) Uani 0.50 1 d P A 2
H13A H 0.1772 -0.0851 0.6804 0.036 Uiso 0.50 1 calc PR A 2
H13B H 0.2014 -0.0151 0.8269 0.036 Uiso 0.50 1 calc PR A 2
H13C H 0.2500 0.0381 0.6988 0.036 Uiso 0.50 1 calc PR A 2
Si1 Si 0.14658(3) 0.2500 0.70829(5) 0.01766(14) Uani 1 2 d S . .
N1 N 0.05119(9) 0.2281(19) 0.68583(18) 0.0143(18) Uani 0.50 1 d P . .
N2 N 0.12001(7) 0.2500 0.90364(14) 0.0150(3) Uani 1 2 d S A .
C1 C 0.01132(14) 0.2012(5) 0.5648(3) 0.0304(9) Uani 0.50 1 d P . .
H1 H 0.0374 0.1835 0.4834 0.036 Uiso 0.50 1 calc PR A .
C2 C -0.06140(15) 0.1995(5) 0.5606(3) 0.0358(11) Uani 0.50 1 d P A .
H2 H -0.0838 0.1637 0.4783 0.043 Uiso 0.50 1 calc PR . .
C3 C -0.10991(10) 0.2500 0.6761(2) 0.0284(4) Uani 1 2 d S . .
H3A H -0.1500 0.1551 0.6823 0.034 Uiso 0.50 1 calc PR A .
H3B H -0.1315 0.3791 0.6613 0.034 Uiso 0.50 1 calc PR . .
C4 C -0.06721(9) 0.2500 0.80509(19) 0.0192(3) Uani 1 2 d S A .
C5 C -0.10132(10) 0.2500 0.9330(2) 0.0228(4) Uani 1 2 d S . .
H5 H -0.1529 0.2500 0.9364 0.027 Uiso 1 2 calc SR A .
C6 C -0.06367(10) 0.2500 1.0515(2) 0.0233(4) Uani 1 2 d S A .
H6 H -0.0889 0.2500 1.1348 0.028 Uiso 1 2 calc SR . .
C7 C 0.01379(9) 0.2500 1.04883(18) 0.0178(3) Uani 1 2 d S . .
C8 C 0.06060(11) 0.2500 1.16072(18) 0.0225(4) Uani 1 2 d S A .
H8 H 0.0412 0.2500 1.2492 0.027 Uiso 1 2 calc SR . .
C9 C 0.13468(11) 0.2500 1.14145(18) 0.0226(4) Uani 1 2 d S . .
H9 H 0.1665 0.2500 1.2166 0.027 Uiso 1 2 calc SR A .
C10 C 0.16290(10) 0.2500 1.01110(18) 0.0202(4) Uani 1 2 d S A .
H10 H 0.2141 0.2500 0.9990 0.024 Uiso 1 2 calc SR . .
C11 C 0.04701(9) 0.2500 0.92195(17) 0.0142(3) Uani 1 2 d S A .
C12 C 0.00776(9) 0.2500 0.80111(17) 0.0157(3) Uani 1 2 d S . .

loop_
_atom_site_aniso_label
_atom_site_aniso_U_11
_atom_site_aniso_U_22
_atom_site_aniso_U_33
_atom_site_aniso_U_23
_atom_site_aniso_U_13
_atom_site_aniso_U_12
Cl1 0.0265(3) 0.0471(3) 0.0154(2) 0.000 0.00623(16) 0.000
Cl2 0.0205(3) 0.0211(8) 0.0296(6) -0.0008(5) 0.0063(3) 0.0030(4)
C13 0.0205(3) 0.0211(8) 0.0296(6) -0.0008(5) 0.0063(3) 0.0030(4)
Si1 0.0109(2) 0.0275(3) 0.0145(2) 0.000 0.00215(15) 0.000
N1 0.0128(7) 0.016(5) 0.0145(7) 0.0004(10) -0.0008(5) -0.0033(11)
N2 0.0109(6) 0.0189(7) 0.0150(6) 0.000 0.0004(5) 0.000
C1 0.0226(11) 0.048(3) 0.0201(10) -0.0009(11) -0.0050(8) -0.0054(11)
C2 0.0231(12) 0.056(3) 0.0281(12) 0.0023(13) -0.0114(10) -0.0073(12)
C3 0.0149(8) 0.0325(11) 0.0378(11) 0.000 -0.0070(8) 0.000
C4 0.0128(7) 0.0162(8) 0.0287(9) 0.000 0.0001(6) 0.000
C5 0.0123(7) 0.0188(9) 0.0374(10) 0.000 0.0067(7) 0.000
C6 0.0197(8) 0.0208(9) 0.0293(9) 0.000 0.0123(7) 0.000
C7 0.0184(8) 0.0153(8) 0.0198(8) 0.000 0.0061(6) 0.000
C8 0.0294(9) 0.0238(10) 0.0144(7) 0.000 0.0048(7) 0.000
C9 0.0253(9) 0.0277(10) 0.0148(8) 0.000 -0.0035(7) 0.000
C10 0.0152(7) 0.0276(10) 0.0177(8) 0.000 -0.0024(6) 0.000
C11 0.0117(7) 0.0131(8) 0.0178(7) 0.000 0.0025(5) 0.000
C12 0.0118(7) 0.0157(8) 0.0196(8) 0.000 0.0006(6) 0.000

loop_
_atom_type_symbol
_atom_type_description
_atom_type_scat_dispersion_real
_atom_type_scat_dispersion_imag
_atom_type_scat_source
C C 0.0033 0.0016 'International Tables Vol C Tables 4.2.6.8 and 6.1.1.4'
H H 0.0000 0.0000 'International Tables Vol C Tables 4.2.6.8 and 6.1.1.4'
N N 0.0061 0.0033 'International Tables Vol C Tables 4.2.6.8 and 6.1.1.4'
Si Si 0.0817 0.0704 'International Tables Vol C Tables 4.2.6.8 and 6.1.1.4'
Cl Cl 0.1484 0.1585 'International Tables Vol C Tables 4.2.6.8 and 6.1.1.4'

loop_
_geom_angle_atom_site_label_1
_geom_angle_atom_site_label_2
_geom_angle_atom_site_label_3
_geom_angle
_geom_angle_site_symmetry_1
_geom_angle_site_symmetry_3
_geom_angle_publ_flag
Si1 C13 H13A 109.5 . . ?
Si1 C13 H13B 109.5 . . ?
H13A C13 H13B 109.5 . . ?
Si1 C13 H13C 109.5 . . ?
H13A C13 H13C 109.5 . . ?
H13B C13 H13C 109.5 . . ?
N1 Si1 C13 117.3(7) . . ?
N1 Si1 N2 83.16(7) . . ?
C13 Si1 N2 90.6(5) . . ?
C13 Si1 Cl2 116.7(4) . 7_565 ?
N1 Si1 Cl2 115.6(4) . . ?
N2 Si1 Cl2 88.42(10) . . ?
N1 Si1 Cl1 95.18(6) . . ?
C13 Si1 Cl1 90.3(5) . . ?
N2 Si1 Cl1 178.33(5) . . ?
Cl2 Si1 Cl1 92.44(10) . . ?
C12 N1 C1 114.30(17) . . ?
C12 N1 Si1 116.7(2) . . ?
C1 N1 Si1 128.87(16) . . ?
C10 N2 C11 118.71(15) . . ?
C10 N2 Si1 129.46(12) . . ?
C11 N2 Si1 111.84(11) . . ?
C2 C1 N1 122.9(3) . . ?
C2 C1 H1 118.6 . . ?
N1 C1 H1 118.6 . . ?
C1 C2 C3 124.8(2) . . ?
C1 C2 H2 117.6 . . ?
C3 C2 H2 117.6 . . ?
C2 C3 C4 110.08(17) . . ?
C2 C3 H3A 109.6 . . ?
C4 C3 H3A 109.6 . . ?
C2 C3 H3B 109.6 . . ?
C4 C3 H3B 109.6 . . ?
H3A C3 H3B 108.2 . . ?
C12 C4 C5 117.90(17) . . ?
C12 C4 C3 119.84(17) . . ?
C5 C4 C3 122.26(16) . . ?
C6 C5 C4 123.32(16) . . ?
C6 C5 H5 118.3 . . ?
C4 C5 H5 118.3 . . ?
C5 C6 C7 119.35(17) . . ?
C5 C6 H6 120.3 . . ?
C7 C6 H6 120.3 . . ?
C11 C7 C8 116.43(15) . . ?
C11 C7 C6 116.92(17) . . ?
C8 C7 C6 126.65(17) . . ?
C9 C8 C7 119.72(16) . . ?
C9 C8 H8 120.1 . . ?
C7 C8 H8 120.1 . . ?
C8 C9 C10 119.83(17) . . ?
C8 C9 H9 120.1 . . ?
C10 C9 H9 120.1 . . ?
N2 C10 C9 121.75(17) . . ?
N2 C10 H10 119.1 . . ?
C9 C10 H10 119.1 . . ?
N2 C11 C12 113.28(14) . . ?
N2 C11 C7 123.56(15) . . ?
C12 C11 C7 123.16(15) . . ?
C4 C12 C11 119.36(16) . . ?
C4 C12 N1 126.27(17) . . ?
C11 C12 N1 113.98(15) . . ?

loop_
_geom_bond_atom_site_label_1
_geom_bond_atom_site_label_2
_geom_bond_distance
_geom_bond_site_symmetry_2
_geom_bond_publ_flag
Cl1 Si1 2.2108(6) . ?
Cl2 Si1 2.030(3) . ?
C13 Si1 1.895(14) . ?
C13 H13A 0.9800 . ?
C13 H13B 0.9800 . ?
C13 H13C 0.9800 . ?
Si1 N1 1.776(2) . ?
Si1 C13 1.895(14) 7_565 ?
Si1 N2 2.0044(15) . ?
N1 C12 1.406(3) . ?
N1 C1 1.422(3) . ?
N2 C10 1.329(2) . ?
N2 C11 1.356(2) . ?
C1 C2 1.339(4) . ?
C1 H1 0.9500 . ?
C2 C3 1.497(4) . ?
C2 H2 0.9500 . ?
C3 C4 1.505(3) . ?
C3 H3A 0.9900 . ?
C3 H3B 0.9900 . ?
C4 C12 1.380(2) . ?
C4 C5 1.419(3) . ?
C5 C6 1.368(3) . ?
C5 H5 0.9500 . ?
C6 C7 1.426(2) . ?
C6 H6 0.9500 . ?
C7 C11 1.403(2) . ?
C7 C8 1.408(3) . ?
C8 C9 1.377(3) . ?
C8 H8 0.9500 . ?
C9 C10 1.397(3) . ?
C9 H9 0.9500 . ?
C10 H10 0.9500 . ?
C11 C12 1.403(2) . ?

loop_
_geom_torsion_atom_site_label_1
_geom_torsion_atom_site_label_2
_geom_torsion_atom_site_label_3
_geom_torsion_atom_site_label_4
_geom_torsion
_geom_torsion_site_symmetry_1
_geom_torsion_site_symmetry_2
_geom_torsion_site_symmetry_3
_geom_torsion_site_symmetry_4
_geom_torsion_publ_flag
C13 Si1 N1 C12 95.9(10) . . . . ?
N2 Si1 N1 C12 8.9(8) . . . . ?
Cl2 Si1 N1 C12 93.8(8) . . . . ?
Cl1 Si1 N1 C12 -171.0(8) . . . . ?
C13 Si1 N1 C1 -87.7(11) . . . . ?
N2 Si1 N1 C1 -174.8(11) . . . . ?
Cl2 Si1 N1 C1 -89.9(10) . . . . ?
Cl1 Si1 N1 C1 5.3(11) . . . . ?
N1 Si1 N2 C10 175.1(4) . . . . ?
C13 Si1 N2 C10 57.6(5) . . . . ?
Cl2 Si1 N2 C10 59.05(10) . . . . ?
N1 Si1 N2 C11 -4.9(4) . . . . ?
C13 Si1 N2 C11 -122.4(5) . . . . ?
Cl2 Si1 N2 C11 -120.95(10) . . . . ?
N1 N1 C1 C2 -85.7(5) 7_565 . . . ?
C12 N1 C1 C2 0.9(12) . . . . ?
C1 N1 C1 C2 -85.7(5) 7_565 . . . ?
Si1 N1 C1 C2 -175.5(7) . . . . ?
N1 C1 C2 C3 8.2(8) . . . . ?
C1 C2 C3 C4 -15.3(4) . . . . ?
C2 C3 C4 C12 14.42(14) . . . . ?
C2 C3 C4 C5 -165.58(14) . . . . ?
C12 C4 C5 C6 0.0 . . . . ?
C3 C4 C5 C6 180.0 . . . . ?
C4 C5 C6 C7 0.0 . . . . ?
C5 C6 C7 C11 0.0 . . . . ?
C5 C6 C7 C8 180.0 . . . . ?
C11 C7 C8 C9 0.0 . . . . ?
C6 C7 C8 C9 180.0 . . . . ?
C7 C8 C9 C10 0.0 . . . . ?
C11 N2 C10 C9 0.0 . . . . ?
Si1 N2 C10 C9 180.0 . . . . ?
C8 C9 C10 N2 0.0 . . . . ?
C10 N2 C11 C12 180.0 . . . . ?
Si1 N2 C11 C12 0.0 . . . . ?
C10 N2 C11 C7 0.0 . . . . ?
Si1 N2 C11 C7 180.0 . . . . ?
C8 C7 C11 N2 0.0 . . . . ?
C6 C7 C11 N2 180.0 . . . . ?
C8 C7 C11 C12 180.0 . . . . ?
C6 C7 C11 C12 0.0 . . . . ?
C5 C4 C12 C11 0.0 . . . . ?
C3 C4 C12 C11 180.0 . . . . ?
C5 C4 C12 N1 172.3(7) . . . . ?
C3 C4 C12 N1 -7.7(7) . . . . ?
N2 C11 C12 C4 180.0 . . . . ?
C7 C11 C12 C4 0.0 . . . . ?
N2 C11 C12 N1 6.8(6) . . . . ?
C7 C11 C12 N1 -173.2(6) . . . . ?
C1 N1 C12 C4 -1.0(12) . . . . ?
Si1 N1 C12 C4 175.9(3) . . . . ?
C1 N1 C12 C11 171.7(6) . . . . ?
Si1 N1 C12 C11 -11.4(10) . . . . ?
